data_1513055
loop_
_publ_author_name
'Ivanova, Bojidarka'
'Spiteller, Michael'

_publ_section_title
;
 Factors stabilizing the gas-phase ionic species of crystals of organic
 salts &#x0096; Experimental and theoretical study
;
_journal_name_full 'Journal of Molecular Structure'
_journal_page_first 226
_journal_paper_doi 10.1016/j.molstruc.2012.11.018
_journal_volume 1036
_journal_year 2013
_chemical_formula_moiety 'C7 H16 Cl N, Cl'
_chemical_formula_sum 'C7 H15 Cl2 N'
_chemical_formula_weight 184.10
_chemical_melting_point 402
_chemical_name_common '1-(2-chloroethyl)piperidinium chloride'
_space_group_IT_number 62
_symmetry_cell_setting orthorhombic
_symmetry_space_group_name_Hall '-P 2ac 2n'
_symmetry_space_group_name_H-M 'P n m a'
_atom_sites_solution_hydrogens geom
_atom_sites_solution_primary direct
_atom_sites_solution_secondary difmap
_audit_creation_method SHELXL-97
_cell_angle_alpha 90.00
_cell_angle_beta 90.00
_cell_angle_gamma 90.00
_cell_formula_units_Z 4
_cell_length_a 7.078(2)
_cell_length_b 8.035(2)
_cell_length_c 17.775(6)
_cell_measurement_temperature 293(2)
_cell_volume 1010.9(5)
_computing_cell_refinement 'Bruker SAINT'
_computing_data_collection 'Bruker GIS'
_computing_data_reduction 'Bruker SAINT'
_computing_molecular_graphics 'Bruker APEX2'
_computing_structure_refinement 'SHELXL-97 (Sheldrick, 2008)'
_computing_structure_solution 'SHELXS-97 (Sheldrick, 2008)'
_diffrn_ambient_temperature 293(2)
_diffrn_measured_fraction_theta_full 0.980
_diffrn_measured_fraction_theta_max 0.980
_diffrn_measurement_device_type 'Bruker SMART X2S'
_diffrn_measurement_method '\w scans'
_diffrn_radiation_monochromator 'doubly curved silicon crystal'
_diffrn_radiation_source 'micro-focus sealed tube'
_diffrn_radiation_type MoK\a
_diffrn_radiation_wavelength 0.71073
_diffrn_reflns_av_R_equivalents 0.0412
_diffrn_reflns_av_sigmaI/netI 0.0285
_diffrn_reflns_limit_h_max 8
_diffrn_reflns_limit_h_min -8
_diffrn_reflns_limit_k_max 9
_diffrn_reflns_limit_k_min -8
_diffrn_reflns_limit_l_max 21
_diffrn_reflns_limit_l_min -21
_diffrn_reflns_number 5811
_diffrn_reflns_theta_full 25.19
_diffrn_reflns_theta_max 25.19
_diffrn_reflns_theta_min 2.78
_exptl_absorpt_coefficient_mu 0.580
_exptl_absorpt_correction_T_max 0.9708
_exptl_absorpt_correction_T_min 0.9330
_exptl_absorpt_correction_type multi-scan
_exptl_crystal_colour colorless
_exptl_crystal_density_diffrn 1.210
_exptl_crystal_density_method 'not measured'
_exptl_crystal_description plate
_exptl_crystal_F_000 392
_exptl_crystal_size_max 0.12
_exptl_crystal_size_mid 0.10
_exptl_crystal_size_min 0.05
_refine_diff_density_max 0.344
_refine_diff_density_min -0.326
_refine_diff_density_rms 0.056
_refine_ls_extinction_method none
_refine_ls_goodness_of_fit_ref 1.791
_refine_ls_hydrogen_treatment constr
_refine_ls_matrix_type full
_refine_ls_number_parameters 55
_refine_ls_number_reflns 965
_refine_ls_number_restraints 0
_refine_ls_restrained_S_all 1.791
_refine_ls_R_factor_all 0.0771
_refine_ls_R_factor_gt 0.0574
_refine_ls_shift/su_max 0.006
_refine_ls_shift/su_mean 0.001
_refine_ls_structure_factor_coef Fsqd
_refine_ls_weighting_details 'calc w=1/[\s^2^(Fo^2^)+(0.0635P)^2^+0.0000P] where P=(Fo^2^+2Fc^2^)/3'
_refine_ls_weighting_scheme calc
_refine_ls_wR_factor_gt 0.1671
_refine_ls_wR_factor_ref 0.1753
_reflns_number_gt 745
_reflns_number_total 965
_reflns_threshold_expression >2sigma(I)
_cod_data_source_file Struct-200-12.cif
_cod_data_source_block 200-12
_cod_depositor_comments
;
The following automatic conversions were performed:

'_chemical_melting_point' value '402K' was changed to '402' - the
value should be numeric and without a unit
designator.

'_symmetry_cell_setting' value 'Orthorhombic' changed to
'orthorhombic' according to the built-in table from CIF Core
dictionary named 'cif_core.dic' version 2.4.1 from 2010-06-29.

Automatic conversion script
Id: cif_fix_values 1891 2012-01-12 08:04:46Z andrius 
;
_cod_database_code 1513055

loop_
_symmetry_equiv_pos_as_xyz
'x, y, z'
'-x+1/2, -y, z+1/2'
'x+1/2, -y+1/2, -z+1/2'
'-x, y+1/2, -z'
'-x, -y, -z'
'x-1/2, y, -z-1/2'
'-x-1/2, y-1/2, z-1/2'
'x, -y-1/2, z'

loop_
_atom_site_label
_atom_site_type_symbol
_atom_site_fract_x
_atom_site_fract_y
_atom_site_fract_z
_atom_site_U_iso_or_equiv
_atom_site_adp_type
_atom_site_occupancy
_atom_site_symmetry_multiplicity
_atom_site_calc_flag
_atom_site_refinement_flags
Cl1 Cl -1.2065(3) -0.2500 -0.82350(9) 0.1143(8) Uani 1 2 d S
N1 N -0.7597(4) -0.2500 -0.45072(18) 0.0431(9) Uani 1 2 d S
H1 H -0.8911 -0.2500 -0.4505 0.052 Uiso 1 2 d SR
C1 C -0.6973(10) -0.2500 -0.2922(4) 0.169(6) Uani 1 2 d S
H2 H -0.5604 -0.2500 -0.2898 0.202 Uiso 1 2 calc SR
H3 H -0.7457 -0.2500 -0.2412 0.202 Uiso 1 2 calc SR
C2 C -0.7627(6) -0.0998(8) -0.3317(3) 0.120(2) Uani 1 1 d .
H4 H -0.7153 -0.0018 -0.3060 0.144 Uiso 1 1 calc R
H5 H -0.8996 -0.0957 -0.3307 0.144 Uiso 1 1 calc R
C3 C -0.6964(4) -0.0985(4) -0.4112(2) 0.0696(11) Uani 1 1 d .
H6 H -0.7458 -0.0010 -0.4367 0.084 Uiso 1 1 calc R
H7 H -0.5595 -0.0925 -0.4123 0.084 Uiso 1 1 calc R
C5 C -0.6954(7) -0.2500 -0.5300(3) 0.123(4) Uani 1 2 d S
H8 H -0.6769 -0.1075 -0.5402 0.148 Uiso 1 1 d R
H9 H -0.5696 -0.2500 -0.5335 0.148 Uiso 1 2 d SR
C6 C -0.8009(8) -0.2500 -0.5862(3) 0.133(4) Uani 1 2 d S
H6A H -0.8820 -0.1531 -0.5822 0.160 Uiso 0.50 1 calc PR
H6B H -0.8820 -0.3469 -0.5822 0.160 Uiso 0.50 1 calc PR
Cl2 Cl -1.19227(12) -0.2500 -0.45166(8) 0.0583(5) Uani 1 2 d S

loop_
_atom_site_aniso_label
_atom_site_aniso_U_11
_atom_site_aniso_U_22
_atom_site_aniso_U_33
_atom_site_aniso_U_23
_atom_site_aniso_U_13
_atom_site_aniso_U_12
Cl1 0.182(2) 0.1106(15) 0.0508(9) 0.000 -0.0159(10) 0.000
N1 0.0251(14) 0.057(2) 0.047(2) 0.000 0.0026(14) 0.000
C1 0.054(4) 0.40(2) 0.050(4) 0.000 -0.002(3) 0.000
C2 0.067(3) 0.172(6) 0.122(4) -0.101(5) 0.016(3) -0.023(3)
C3 0.0475(18) 0.045(2) 0.116(3) -0.011(2) 0.0140(18) -0.0064(15)
C5 0.041(3) 0.276(12) 0.053(4) 0.000 0.010(2) 0.000
C6 0.069(4) 0.285(13) 0.046(3) 0.000 -0.001(3) 0.000
Cl2 0.0266(5) 0.0501(8) 0.0983(10) 0.000 -0.0010(5) 0.000

loop_
_atom_type_symbol
_atom_type_description
_atom_type_scat_dispersion_real
_atom_type_scat_dispersion_imag
_atom_type_scat_source
C C 0.0033 0.0016 'International Tables Vol C Tables 4.2.6.8 and 6.1.1.4'
H H 0.0000 0.0000 'International Tables Vol C Tables 4.2.6.8 and 6.1.1.4'
Cl Cl 0.1484 0.1585 'International Tables Vol C Tables 4.2.6.8 and 6.1.1.4'
N N 0.0061 0.0033 'International Tables Vol C Tables 4.2.6.8 and 6.1.1.4'

loop_
_geom_angle_atom_site_label_1
_geom_angle_atom_site_label_2
_geom_angle_atom_site_label_3
_geom_angle
_geom_angle_site_symmetry_1
_geom_angle_site_symmetry_3
C3 N1 C3 111.2(4) 8 .
C3 N1 C5 111.1(2) 8 .
C3 N1 C5 111.1(2) . .
C3 N1 H1 107.6 8 .
C3 N1 H1 107.6 . .
C5 N1 H1 108.1 . .
C2 C1 C2 110.3(6) 8 .
C2 C1 H2 109.6 8 .
C2 C1 H2 109.6 . .
C2 C1 H3 109.6 8 .
C2 C1 H3 109.6 . .
H2 C1 H3 108.1 . .
C1 C2 C3 111.0(5) . .
C1 C2 H4 109.4 . .
C3 C2 H4 109.4 . .
C1 C2 H5 109.4 . .
C3 C2 H5 109.4 . .
H4 C2 H5 108.0 . .
N1 C3 C2 110.5(3) . .
N1 C3 H6 109.5 . .
C2 C3 H6 109.5 . .
N1 C3 H7 109.5 . .
C2 C3 H7 109.5 . .
H6 C3 H7 108.1 . .
C6 C5 N1 125.3(5) . .
C6 C5 H8 86.7 . .
N1 C5 H8 100.5 . .
C6 C5 H9 122.8 . .
N1 C5 H9 111.9 . .
H8 C5 H9 82.9 . .
C5 C6 Cl1 120.6(5) . 6_654
C5 C6 H6A 107.2 . .
Cl1 C6 H6A 107.2 6_654 .
C5 C6 H6B 107.2 . .
Cl1 C6 H6B 107.2 6_654 .
H6A C6 H6B 106.8 . .

loop_
_geom_bond_atom_site_label_1
_geom_bond_atom_site_label_2
_geom_bond_distance
_geom_bond_site_symmetry_2
Cl1 C6 1.738(6) 6_554
N1 C3 1.475(4) 8
N1 C3 1.475(4) .
N1 C5 1.481(6) .
N1 H1 0.9301 .
C1 C2 1.471(7) 8
C1 C2 1.471(7) .
C1 H2 0.9700 .
C1 H3 0.9700 .
C2 C3 1.489(6) .
C2 H4 0.9700 .
C2 H5 0.9700 .
C3 H6 0.9700 .
C3 H7 0.9700 .
C5 C6 1.247(8) .
C5 H8 1.1666 .
C5 H9 0.8926 .
C6 Cl1 1.738(6) 6_654
C6 H6A 0.9700 .
C6 H6B 0.9700 .

loop_
_geom_torsion_atom_site_label_1
_geom_torsion_atom_site_label_2
_geom_torsion_atom_site_label_3
_geom_torsion_atom_site_label_4
_geom_torsion
_geom_torsion_site_symmetry_1
_geom_torsion_site_symmetry_4
C2 C1 C2 C3 -57.3(7) 8 .
C3 N1 C3 C2 -56.0(5) 8 .
C5 N1 C3 C2 179.7(3) . .
C1 C2 C3 N1 56.7(5) . .
C3 N1 C5 C6 117.8(2) 8 .
C3 N1 C5 C6 -117.8(2) . .
N1 C5 C6 Cl1 180.000(1) . 6_654
